data_4079812
loop_
_publ_author_name
'Mori, Shotaro'
'Mochida, Tomoyuki'

_publ_section_title
;
 Organometallic Ionic Liquids from Cationic Arene--Ruthenium Complexes
;
_journal_issue 3
_journal_name_full Organometallics
_journal_page_first 780
_journal_paper_doi 10.1021/om300847s
_journal_volume 32
_journal_year 2013
_chemical_formula_moiety 'C16 H30 Cl N2 Ru, F6 P'
_chemical_formula_sum 'C16 H30 Cl F6 N2 P Ru'
_chemical_formula_weight 531.91
_chemical_name_systematic
; 
 ? 
;
_space_group_IT_number 14
_symmetry_cell_setting monoclinic
_symmetry_space_group_name_Hall '-P 2ybc'
_symmetry_space_group_name_H-M 'P 1 21/c 1'
_atom_sites_solution_hydrogens geom
_atom_sites_solution_primary direct
_atom_sites_solution_secondary difmap
_audit_creation_method SHELXL-97
_cell_angle_alpha 90.00
_cell_angle_beta 91.798(2)
_cell_angle_gamma 90.00
_cell_formula_units_Z 4
_cell_length_a 8.3713(12)
_cell_length_b 11.7297(17)
_cell_length_c 20.707(3)
_cell_measurement_reflns_used 6486
_cell_measurement_temperature 100
_cell_measurement_theta_max 27.45
_cell_measurement_theta_min 2.62
_cell_volume 2032.3(5)
_computing_cell_refinement 'APEX2 (Bruker AXS, 2006)'
_computing_data_collection 'APEX2 (Bruker AXS, 2006)'
_computing_data_reduction 'SAINT (Bruker AXS, 2004)'
_computing_molecular_graphics 'XSHEL (Bruker AXS,2002)'
_computing_publication_material 'XCIF (Bruker AXS, 2001)'
_computing_structure_refinement 'SHELXL-97 (Sheldrick, 1997)'
_computing_structure_solution 'SHELXS-97 (Sheldrick, 1997)'
_diffrn_ambient_temperature 100
_diffrn_detector_area_resol_mean 8.333
_diffrn_measured_fraction_theta_full 0.977
_diffrn_measured_fraction_theta_max 0.977
_diffrn_measurement_device_type 'Bruker APEXII CCD area detector'
_diffrn_measurement_method 'phi and omega scans'
_diffrn_radiation_monochromator 'Bruker Helios multilayer confocal mirror'
_diffrn_radiation_source 'Bruker TXS fine-focus rotating anode'
_diffrn_radiation_type MoK\a
_diffrn_radiation_wavelength 0.71073
_diffrn_reflns_av_R_equivalents 0.0188
_diffrn_reflns_av_sigmaI/netI 0.0241
_diffrn_reflns_limit_h_max 10
_diffrn_reflns_limit_h_min -6
_diffrn_reflns_limit_k_max 14
_diffrn_reflns_limit_k_min -15
_diffrn_reflns_limit_l_max 26
_diffrn_reflns_limit_l_min -26
_diffrn_reflns_number 11297
_diffrn_reflns_theta_full 27.46
_diffrn_reflns_theta_max 27.46
_diffrn_reflns_theta_min 1.97
_exptl_absorpt_coefficient_mu 1.039
_exptl_absorpt_correction_T_max 0.9032
_exptl_absorpt_correction_T_min 0.6246
_exptl_absorpt_correction_type empirical
_exptl_absorpt_process_details
;
SADABS Sheldrick 1996
;
_exptl_crystal_colour orange
_exptl_crystal_density_diffrn 1.738
_exptl_crystal_density_method 'not measured'
_exptl_crystal_description needle
_exptl_crystal_F_000 1080
_exptl_crystal_size_max 0.50
_exptl_crystal_size_mid 0.20
_exptl_crystal_size_min 0.10
_refine_diff_density_max 0.494
_refine_diff_density_min -0.488
_refine_diff_density_rms 0.076
_refine_ls_extinction_method none
_refine_ls_goodness_of_fit_ref 1.897
_refine_ls_hydrogen_treatment constr
_refine_ls_matrix_type full
_refine_ls_number_parameters 251
_refine_ls_number_reflns 4541
_refine_ls_number_restraints 0
_refine_ls_restrained_S_all 1.897
_refine_ls_R_factor_all 0.0252
_refine_ls_R_factor_gt 0.0226
_refine_ls_shift/su_max 0.002
_refine_ls_shift/su_mean 0.000
_refine_ls_structure_factor_coef Fsqd
_refine_ls_weighting_details 'calc w=1/[\s^2^(Fo^2^)+(0.0000P)^2^+0.0000P] where P=(Fo^2^+2Fc^2^)/3'
_refine_ls_weighting_scheme calc
_refine_ls_wR_factor_gt 0.0485
_refine_ls_wR_factor_ref 0.0490
_reflns_number_gt 4183
_reflns_number_total 4541
_reflns_threshold_expression >2sigma(I)
_cod_data_source_file om300847s_si_002.cif
_cod_data_source_block '[5a][PF6]'
_cod_depositor_comments
;
The following automatic conversions were performed:

'_symmetry_cell_setting' value 'Monoclinic' changed to 'monoclinic'
according to /home/saulius/struct/CIF-dictionaries/cif_core.dic
dictionary named 'cif_core.dic' version 2.4.2 from 2011-04-26.

Automatic conversion script
Id: cif_fix_values 1891 2012-01-12 08:04:46Z andrius 
;
_cod_original_sg_symbol_H-M 'P 21/c'
_cod_database_code 4079812

loop_
_symmetry_equiv_pos_as_xyz
'x, y, z'
'-x, y+1/2, -z+1/2'
'-x, -y, -z'
'x, -y-1/2, z-1/2'

loop_
_atom_site_label
_atom_site_type_symbol
_atom_site_fract_x
_atom_site_fract_y
_atom_site_fract_z
_atom_site_U_iso_or_equiv
_atom_site_adp_type
_atom_site_occupancy
_atom_site_symmetry_multiplicity
_atom_site_calc_flag
_atom_site_refinement_flags
Ru1 Ru 0.247280(17) 0.824949(13) 0.312578(7) 0.01252(5) Uani 1 1 d .
Cl1 Cl 0.51756(6) 0.76338(4) 0.28897(2) 0.02222(12) Uani 1 1 d .
P1 P 0.18190(6) 0.27776(5) 0.45256(3) 0.01940(12) Uani 1 1 d .
C4 C 0.1082(2) 0.82339(17) 0.21934(9) 0.0165(4) Uani 1 1 d .
H4 H 0.0965 0.7505 0.1946 0.020 Uiso 1 1 calc R
C5 C 0.0037(2) 0.84641(17) 0.27040(9) 0.0176(4) Uani 1 1 d .
H5 H -0.0786 0.7879 0.2806 0.021 Uiso 1 1 calc R
C2 C 0.2754(2) 0.98113(16) 0.25662(8) 0.0160(4) Uani 1 1 d .
H2 H 0.3819 1.0199 0.2572 0.019 Uiso 1 1 calc R
C1 C 0.1704(2) 1.00243(16) 0.30738(9) 0.0175(4) Uani 1 1 d .
H1 H 0.2043 1.0560 0.3428 0.021 Uiso 1 1 calc R
C7 C -0.0934(2) 0.96264(19) 0.36395(9) 0.0250(5) Uani 1 1 d .
H7A H -0.1846 1.0019 0.3431 0.038 Uiso 1 1 calc R
H7B H -0.0455 1.0117 0.3976 0.038 Uiso 1 1 calc R
H7C H -0.1298 0.8914 0.3834 0.038 Uiso 1 1 calc R
C10 C 0.3255(2) 0.96116(18) 0.10423(9) 0.0218(5) Uani 1 1 d .
H10A H 0.2204 0.9467 0.0837 0.033 Uiso 1 1 calc R
H10B H 0.4078 0.9562 0.0717 0.033 Uiso 1 1 calc R
H10C H 0.3270 1.0375 0.1234 0.033 Uiso 1 1 calc R
C3 C 0.2445(2) 0.89156(17) 0.21136(8) 0.0152(4) Uani 1 1 d .
C6 C 0.0294(2) 0.93629(17) 0.31421(9) 0.0182(4) Uani 1 1 d .
C8 C 0.3591(2) 0.87163(17) 0.15738(9) 0.0165(4) Uani 1 1 d .
H8 H 0.4700 0.8848 0.1752 0.020 Uiso 1 1 calc R
C9 C 0.3523(2) 0.75077(18) 0.12978(9) 0.0227(5) Uani 1 1 d .
H9A H 0.3671 0.6955 0.1650 0.034 Uiso 1 1 calc R
H9B H 0.4373 0.7411 0.0988 0.034 Uiso 1 1 calc R
H9C H 0.2482 0.7383 0.1079 0.034 Uiso 1 1 calc R
C12 C 0.2836(2) 0.56103(18) 0.31631(9) 0.0244(5) Uani 1 1 d .
H12A H 0.2523 0.4863 0.3329 0.037 Uiso 1 1 calc R
H12B H 0.3991 0.5714 0.3232 0.037 Uiso 1 1 calc R
H12C H 0.2565 0.5654 0.2700 0.037 Uiso 1 1 calc R
C15 C 0.3865(2) 0.72836(17) 0.43401(9) 0.0189(4) Uani 1 1 d .
H15A H 0.4143 0.7302 0.4808 0.023 Uiso 1 1 calc R
H15B H 0.4811 0.7012 0.4109 0.023 Uiso 1 1 calc R
C17 C 0.4862(2) 0.91963(17) 0.41568(10) 0.0218(5) Uani 1 1 d .
H17A H 0.4569 0.9973 0.4025 0.033 Uiso 1 1 calc R
H17B H 0.5677 0.8902 0.3871 0.033 Uiso 1 1 calc R
H17C H 0.5288 0.9205 0.4603 0.033 Uiso 1 1 calc R
C13 C 0.0252(2) 0.61949(18) 0.34736(10) 0.0244(5) Uani 1 1 d .
H13A H -0.0100 0.6118 0.3020 0.037 Uiso 1 1 calc R
H13B H -0.0384 0.6784 0.3681 0.037 Uiso 1 1 calc R
H13C H 0.0109 0.5466 0.3696 0.037 Uiso 1 1 calc R
C14 C 0.2481(2) 0.64852(17) 0.42138(9) 0.0208(5) Uani 1 1 d .
H14A H 0.1575 0.6710 0.4482 0.025 Uiso 1 1 calc R
H14B H 0.2800 0.5699 0.4334 0.025 Uiso 1 1 calc R
C16 C 0.2239(2) 0.89447(18) 0.45603(9) 0.0206(4) Uani 1 1 d .
H16A H 0.1241 0.8509 0.4528 0.031 Uiso 1 1 calc R
H16B H 0.2028 0.9741 0.4442 0.031 Uiso 1 1 calc R
H16C H 0.2673 0.8910 0.5005 0.031 Uiso 1 1 calc R
F6 F 0.30516(14) 0.17359(10) 0.44910(6) 0.0306(3) Uani 1 1 d .
F4 F 0.03701(15) 0.18923(12) 0.44241(7) 0.0464(4) Uani 1 1 d .
F2 F 0.32686(13) 0.36446(10) 0.46200(6) 0.0289(3) Uani 1 1 d .
F1 F 0.17449(18) 0.26143(12) 0.52858(6) 0.0463(4) Uani 1 1 d .
F5 F 0.05898(16) 0.38037(12) 0.45539(8) 0.0546(4) Uani 1 1 d .
F3 F 0.18985(18) 0.29190(13) 0.37607(6) 0.0486(4) Uani 1 1 d .
N2 N 0.34187(18) 0.84492(13) 0.41127(7) 0.0148(3) Uani 1 1 d .
N1 N 0.19698(19) 0.65223(13) 0.35098(7) 0.0161(4) Uani 1 1 d .

loop_
_atom_site_aniso_label
_atom_site_aniso_U_11
_atom_site_aniso_U_22
_atom_site_aniso_U_33
_atom_site_aniso_U_23
_atom_site_aniso_U_13
_atom_site_aniso_U_12
Ru1 0.01372(8) 0.01289(9) 0.01095(8) 0.00076(6) 0.00040(6) -0.00022(6)
Cl1 0.0201(3) 0.0267(3) 0.0200(2) 0.0009(2) 0.0020(2) 0.0044(2)
P1 0.0163(3) 0.0177(3) 0.0242(3) 0.0039(2) 0.0019(2) 0.0002(2)
C4 0.0168(10) 0.0186(11) 0.0140(9) 0.0021(8) -0.0025(8) 0.0006(8)
C5 0.0148(10) 0.0215(12) 0.0163(10) 0.0069(8) -0.0005(8) -0.0005(8)
C2 0.0185(10) 0.0151(10) 0.0143(9) 0.0042(8) -0.0017(8) 0.0012(8)
C1 0.0226(11) 0.0149(11) 0.0149(10) 0.0026(8) -0.0011(8) 0.0045(8)
C7 0.0217(11) 0.0306(13) 0.0231(11) 0.0034(9) 0.0061(9) 0.0083(9)
C10 0.0206(11) 0.0290(13) 0.0159(10) 0.0044(9) 0.0041(8) 0.0007(9)
C3 0.0157(10) 0.0171(11) 0.0127(9) 0.0045(8) -0.0017(7) 0.0015(8)
C6 0.0187(10) 0.0206(11) 0.0153(10) 0.0061(8) 0.0012(8) 0.0063(8)
C8 0.0153(10) 0.0195(11) 0.0148(10) 0.0009(8) 0.0021(8) -0.0017(8)
C9 0.0228(11) 0.0264(13) 0.0192(10) -0.0033(9) 0.0036(9) -0.0024(9)
C12 0.0322(12) 0.0144(11) 0.0267(11) -0.0045(9) 0.0029(10) 0.0008(9)
C15 0.0251(11) 0.0168(11) 0.0146(10) 0.0010(8) -0.0028(8) 0.0039(9)
C17 0.0190(10) 0.0225(12) 0.0236(11) -0.0041(9) -0.0035(9) -0.0049(9)
C13 0.0229(11) 0.0213(12) 0.0289(12) 0.0019(9) 0.0000(9) -0.0079(9)
C14 0.0299(12) 0.0172(11) 0.0152(10) 0.0032(8) 0.0007(9) -0.0002(9)
C16 0.0254(11) 0.0216(12) 0.0148(10) -0.0015(8) 0.0027(8) 0.0009(9)
F6 0.0279(7) 0.0174(7) 0.0468(8) -0.0021(6) 0.0052(6) 0.0046(5)
F4 0.0253(7) 0.0408(9) 0.0730(11) 0.0026(8) 0.0012(7) -0.0157(6)
F2 0.0243(7) 0.0189(7) 0.0432(8) 0.0002(6) -0.0020(6) -0.0046(5)
F1 0.0706(11) 0.0452(9) 0.0243(7) 0.0022(6) 0.0193(7) -0.0027(8)
F5 0.0278(7) 0.0321(9) 0.1046(13) 0.0109(9) 0.0109(8) 0.0151(7)
F3 0.0585(10) 0.0629(11) 0.0238(7) 0.0129(7) -0.0096(7) -0.0135(8)
N2 0.0158(8) 0.0139(9) 0.0146(8) -0.0010(6) -0.0001(7) -0.0005(6)
N1 0.0180(8) 0.0142(9) 0.0159(8) -0.0008(7) 0.0000(7) -0.0011(7)

loop_
_atom_type_symbol
_atom_type_description
_atom_type_scat_dispersion_real
_atom_type_scat_dispersion_imag
_atom_type_scat_source
C C 0.0033 0.0016 'International Tables Vol C Tables 4.2.6.8 and 6.1.1.4'
H H 0.0000 0.0000 'International Tables Vol C Tables 4.2.6.8 and 6.1.1.4'
N N 0.0061 0.0033 'International Tables Vol C Tables 4.2.6.8 and 6.1.1.4'
F F 0.0171 0.0103 'International Tables Vol C Tables 4.2.6.8 and 6.1.1.4'
P P 0.1023 0.0942 'International Tables Vol C Tables 4.2.6.8 and 6.1.1.4'
Cl Cl 0.1484 0.1585 'International Tables Vol C Tables 4.2.6.8 and 6.1.1.4'
Ru Ru -1.2594 0.8363 'International Tables Vol C Tables 4.2.6.8 and 6.1.1.4'

loop_
_geom_angle_atom_site_label_1
_geom_angle_atom_site_label_2
_geom_angle_atom_site_label_3
_geom_angle
C1 Ru1 N2 92.38(6)
C1 Ru1 C2 37.79(7)
N2 Ru1 C2 111.41(6)
C1 Ru1 C5 66.67(7)
N2 Ru1 C5 131.47(6)
C2 Ru1 C5 78.93(7)
C1 Ru1 N1 146.03(7)
N2 Ru1 N1 80.20(6)
C2 Ru1 N1 168.39(6)
C5 Ru1 N1 93.59(6)
C1 Ru1 C4 79.59(7)
N2 Ru1 C4 168.37(6)
C2 Ru1 C4 66.95(7)
C5 Ru1 C4 37.36(7)
N1 Ru1 C4 101.73(6)
C1 Ru1 C3 68.03(7)
N2 Ru1 C3 146.45(7)
C2 Ru1 C3 37.62(7)
C5 Ru1 C3 66.86(7)
N1 Ru1 C3 131.12(6)
C4 Ru1 C3 36.80(7)
C1 Ru1 C6 37.49(7)
N2 Ru1 C6 101.23(6)
C2 Ru1 C6 67.74(7)
C5 Ru1 C6 36.73(7)
N1 Ru1 C6 111.22(7)
C4 Ru1 C6 67.30(7)
C3 Ru1 C6 80.00(7)
C1 Ru1 Cl1 123.16(5)
N2 Ru1 Cl1 84.71(4)
C2 Ru1 Cl1 91.49(5)
C5 Ru1 Cl1 143.68(5)
N1 Ru1 Cl1 89.38(4)
C4 Ru1 Cl1 106.70(5)
C3 Ru1 Cl1 84.14(5)
C6 Ru1 Cl1 159.18(5)
F5 P1 F1 90.53(8)
F5 P1 F2 90.21(7)
F1 P1 F2 90.50(7)
F5 P1 F3 90.30(9)
F1 P1 F3 179.03(9)
F2 P1 F3 90.01(7)
F5 P1 F6 179.44(9)
F1 P1 F6 89.86(7)
F2 P1 F6 90.18(7)
F3 P1 F6 89.31(8)
F5 P1 F4 90.42(8)
F1 P1 F4 89.93(8)
F2 P1 F4 179.23(9)
F3 P1 F4 89.55(8)
F6 P1 F4 89.19(7)
C3 C4 C5 120.02(18)
C3 C4 Ru1 72.10(11)
C5 C4 Ru1 70.71(10)
C3 C4 H4 119.5
C5 C4 H4 119.5
Ru1 C4 H4 119.5
C6 C5 C4 122.64(18)
C6 C5 Ru1 73.09(11)
C4 C5 Ru1 71.94(10)
C6 C5 H5 118.1
C4 C5 H5 118.1
Ru1 C5 H5 118.1
C1 C2 C3 120.99(18)
C1 C2 Ru1 70.97(11)
C3 C2 Ru1 73.17(11)
C1 C2 H2 119.1
C3 C2 H2 119.1
Ru1 C2 H2 119.1
C2 C1 C6 120.97(18)
C2 C1 Ru1 71.24(11)
C6 C1 Ru1 73.69(11)
C2 C1 H1 119.2
C6 C1 H1 119.2
Ru1 C1 H1 119.2
C6 C7 H7A 109.5
C6 C7 H7B 109.5
H7A C7 H7B 109.5
C6 C7 H7C 109.5
H7A C7 H7C 109.5
H7B C7 H7C 109.5
C8 C10 H10A 109.5
C8 C10 H10B 109.5
H10A C10 H10B 109.5
C8 C10 H10C 109.5
H10A C10 H10C 109.5
H10B C10 H10C 109.5
C4 C3 C2 118.18(17)
C4 C3 C8 122.27(17)
C2 C3 C8 119.54(17)
C4 C3 Ru1 71.10(10)
C2 C3 Ru1 69.21(10)
C8 C3 Ru1 130.54(12)
C5 C6 C1 117.13(17)
C5 C6 C7 120.08(18)
C1 C6 C7 122.73(18)
C5 C6 Ru1 70.19(11)
C1 C6 Ru1 68.82(11)
C7 C6 Ru1 134.45(13)
C3 C8 C9 113.72(16)
C3 C8 C10 108.45(15)
C9 C8 C10 111.17(16)
C3 C8 H8 107.8
C9 C8 H8 107.8
C10 C8 H8 107.8
C8 C9 H9A 109.5
C8 C9 H9B 109.5
H9A C9 H9B 109.5
C8 C9 H9C 109.5
H9A C9 H9C 109.5
H9B C9 H9C 109.5
N1 C12 H12A 109.5
N1 C12 H12B 109.5
H12A C12 H12B 109.5
N1 C12 H12C 109.5
H12A C12 H12C 109.5
H12B C12 H12C 109.5
N2 C15 C14 109.37(16)
N2 C15 H15A 109.8
C14 C15 H15A 109.8
N2 C15 H15B 109.8
C14 C15 H15B 109.8
H15A C15 H15B 108.2
N2 C17 H17A 109.5
N2 C17 H17B 109.5
H17A C17 H17B 109.5
N2 C17 H17C 109.5
H17A C17 H17C 109.5
H17B C17 H17C 109.5
N1 C13 H13A 109.5
N1 C13 H13B 109.5
H13A C13 H13B 109.5
N1 C13 H13C 109.5
H13A C13 H13C 109.5
H13B C13 H13C 109.5
C15 C14 N1 110.10(15)
C15 C14 H14A 109.6
N1 C14 H14A 109.6
C15 C14 H14B 109.6
N1 C14 H14B 109.6
H14A C14 H14B 108.2
N2 C16 H16A 109.5
N2 C16 H16B 109.5
H16A C16 H16B 109.5
N2 C16 H16C 109.5
H16A C16 H16C 109.5
H16B C16 H16C 109.5
C15 N2 C17 108.95(15)
C15 N2 C16 108.99(15)
C17 N2 C16 106.47(15)
C15 N2 Ru1 106.12(11)
C17 N2 Ru1 112.93(12)
C16 N2 Ru1 113.30(11)
C13 N1 C12 105.95(15)
C13 N1 C14 106.63(15)
C12 N1 C14 108.53(15)
C13 N1 Ru1 114.27(12)
C12 N1 Ru1 112.44(12)
C14 N1 Ru1 108.74(11)

loop_
_geom_bond_atom_site_label_1
_geom_bond_atom_site_label_2
_geom_bond_distance
Ru1 C1 2.1807(19)
Ru1 N2 2.1811(15)
Ru1 C2 2.1843(19)
Ru1 C5 2.2072(18)
Ru1 N1 2.2216(16)
Ru1 C4 2.2233(18)
Ru1 C3 2.2363(18)
Ru1 C6 2.2446(19)
Ru1 Cl1 2.4391(6)
P1 F5 1.5857(14)
P1 F1 1.5888(13)
P1 F2 1.5906(13)
P1 F3 1.5960(13)
P1 F6 1.6024(12)
P1 F4 1.6055(14)
C4 C3 1.408(3)
C4 C5 1.419(3)
C4 H4 1.0000
C5 C6 1.403(3)
C5 H5 1.0000
C2 C1 1.414(2)
C2 C3 1.426(3)
C2 H2 1.0000
C1 C6 1.423(3)
C1 H1 1.0000
C7 C6 1.510(2)
C7 H7A 0.9800
C7 H7B 0.9800
C7 H7C 0.9800
C10 C8 1.541(3)
C10 H10A 0.9800
C10 H10B 0.9800
C10 H10C 0.9800
C3 C8 1.514(2)
C8 C9 1.529(3)
C8 H8 1.0000
C9 H9A 0.9800
C9 H9B 0.9800
C9 H9C 0.9800
C12 N1 1.490(2)
C12 H12A 0.9800
C12 H12B 0.9800
C12 H12C 0.9800
C15 N2 1.490(2)
C15 C14 1.506(3)
C15 H15A 0.9900
C15 H15B 0.9900
C17 N2 1.493(2)
C17 H17A 0.9800
C17 H17B 0.9800
C17 H17C 0.9800
C13 N1 1.488(2)
C13 H13A 0.9800
C13 H13B 0.9800
C13 H13C 0.9800
C14 N1 1.507(2)
C14 H14A 0.9900
C14 H14B 0.9900
C16 N2 1.493(2)
C16 H16A 0.9800
C16 H16B 0.9800
C16 H16C 0.9800
